data_4135551
loop_
_publ_author_name
'Nam, Donggeon'
'Steck, Viktoria'
'Potenzino, Robert J.'
'Fasan, Rudi'

_publ_section_title
;
 A Diverse Library of Chiral Cyclopropane Scaffolds via Chemoenzymatic
 Assembly and Diversification of Cyclopropyl Ketones.
;
_journal_name_full 'Journal of the American Chemical Society'
_journal_paper_doi 10.1021/jacs.0c09504
_journal_year 2021
_chemical_absolute_configuration ad
_chemical_formula_moiety 'C17 H15 Br O'
_chemical_formula_sum 'C17 H15 Br O'
_chemical_formula_weight 315.20
_space_group_crystal_system orthorhombic
_space_group_IT_number 19
_space_group_name_Hall 'P 2ac 2ab'
_space_group_name_H-M_alt 'P 21 21 21'
_atom_sites_solution_hydrogens geom
_atom_sites_solution_primary dual
_atom_sites_solution_secondary difmap
_audit_creation_date 2018-06-13
_audit_creation_method
;
Olex2 1.2-ac3
(compiled 2017.08.10 svn.r3458 for OlexSys, GUI svn.r5381)
;
_cell_angle_alpha 90
_cell_angle_beta 90
_cell_angle_gamma 90
_cell_formula_units_Z 4
_cell_length_a 5.8732(2)
_cell_length_b 7.3387(3)
_cell_length_c 32.1290(14)
_cell_measurement_reflns_used 14400
_cell_measurement_temperature 100.00(10)
_cell_measurement_theta_max 77.3000
_cell_measurement_theta_min 2.7730
_cell_volume 1384.81(10)
_computing_cell_refinement 'CrysAlisPro 1.171.39.46 (Rigaku OD, 2018)'
_computing_data_collection 'CrysAlisPro 1.171.39.46 (Rigaku OD, 2018)'
_computing_data_reduction 'CrysAlisPro 1.171.39.46 (Rigaku OD, 2018)'
_computing_molecular_graphics 'Olex2 (Dolomanov et al., 2009)'
_computing_publication_material 'Olex2 (Dolomanov et al., 2009)'
_computing_structure_refinement 'ShelXL (Sheldrick, 2015b)'
_computing_structure_solution 'ShelXT (Sheldrick, 2015a)'
_diffrn_ambient_environment N~2~
_diffrn_ambient_temperature 100.00(10)
_diffrn_detector 'CCD plate'
_diffrn_detector_type HyPix
_diffrn_measured_fraction_theta_full 0.995
_diffrn_measured_fraction_theta_max 0.953
_diffrn_measurement_details
;
List of Runs (angles in degrees, time in seconds):

  # Type    Start    End  Width  t~exp~   \w     \q     \k     \f   Frames
--------------------------------------------------------------------------
  1  \w   -121.00 -74.00   0.50    0.05    --  -49.87-119.00   4.00   94
  2  \w   -113.00 -26.00   0.50    0.05    --  -49.87 157.00-115.00  174
  3  \w   -121.00 -48.00   0.50    0.05    --  -49.87-157.00-150.00  146
  4  \w     70.00 121.00   0.50    0.05    --   49.87 157.00-115.00  102
  5  \w     27.00  92.00   0.50    0.05    --   49.87-119.00   4.00  130
  6  \w   -112.00 -26.00   0.50    0.05    --  -84.25 157.00-115.00  172
  7  \w   -156.00 -74.00   0.50    0.05    --  -84.25-119.00   4.00  164
  8  \w     48.00 138.00   0.50    0.05    --  105.75-157.00-150.00  180
  9  \w     96.00 178.00   0.50    0.05    --  105.75 119.00  89.00  164
 10  \w     70.00 166.00   0.50    0.05    --  105.75 157.00-115.00  192
 11  \w     34.00 113.00   0.50    0.05    --  105.75-119.00   4.00  158
 12  \w   -121.00 -29.00   0.50    0.05    --  -49.87 -77.00 -90.00  184
 13  \w   -121.00 -70.00   0.50    0.05    --  -49.87-125.00  30.00  102
 14  \w     34.00  72.00   0.50    0.05    --  105.75 -30.00   0.00   76
 15  \w     34.00  72.00   0.50    0.05    --  105.75 -30.00-150.00   76
 16  \w     34.00 116.00   0.50    0.05    --  105.75-125.00 -90.00  164
 17  \w     34.00 111.00   0.50    0.05    --  105.75-125.00 -30.00  154
 18  \w     37.00  72.00   0.50    0.05    --  105.75 -30.00 150.00   70
 19  \w     34.00  67.00   0.50    0.05    --  105.75 -30.00 -60.00   66
 20  \w     34.00  90.00   0.50    0.05    --  105.75 -45.00 120.00  112
 21  \w     61.00 118.00   0.50    0.05    --  105.75 -61.00 -90.00  114
 22  \w     39.00  71.00   0.50    0.05    --  105.75 -30.00 -30.00   64
 23  \w     84.00 125.00   0.50    0.05    --  105.75 -77.00-120.00   82
 24  \w     51.00  77.00   0.50    0.05    --  105.75 -15.00 150.00   52
 25  \w     35.00  90.00   0.50    0.05    --  105.75 -45.00  60.00  110
 26  \w     42.00  79.00   0.50    0.05    --  105.75 -61.00-180.00   74
 27  \w     93.00 119.00   0.50    0.05    --  105.75 -61.00-180.00   52
 28  \w     34.00  69.00   0.50    0.05    --  105.75 -30.00 120.00   70
;
_diffrn_measurement_device 'four-circle diffractometer'
_diffrn_measurement_device_type 'XtaLAB Synergy, Dualflex, HyPix'
_diffrn_measurement_method '\w scans'
_diffrn_orient_matrix_type 'CrysAlisPro convention (1999,Acta A55,543-557)'
_diffrn_orient_matrix_UB_11 -0.1799037000
_diffrn_orient_matrix_UB_12 0.0571251000
_diffrn_orient_matrix_UB_13 0.0323557000
_diffrn_orient_matrix_UB_21 0.1792940000
_diffrn_orient_matrix_UB_22 -0.0154921000
_diffrn_orient_matrix_UB_23 0.0348108000
_diffrn_orient_matrix_UB_31 0.0650465000
_diffrn_orient_matrix_UB_32 0.2014754000
_diffrn_orient_matrix_UB_33 -0.0064109000
_diffrn_radiation_monochromator mirror
_diffrn_radiation_probe x-ray
_diffrn_radiation_type CuK\a
_diffrn_radiation_wavelength 1.54184
_diffrn_reflns_av_R_equivalents 0.0568
_diffrn_reflns_av_unetI/netI 0.0393
_diffrn_reflns_Laue_measured_fraction_full 0.995
_diffrn_reflns_Laue_measured_fraction_max 0.953
_diffrn_reflns_limit_h_max 7
_diffrn_reflns_limit_h_min -7
_diffrn_reflns_limit_k_max 9
_diffrn_reflns_limit_k_min -7
_diffrn_reflns_limit_l_max 38
_diffrn_reflns_limit_l_min -40
_diffrn_reflns_number 16745
_diffrn_reflns_point_group_measured_fraction_full 0.996
_diffrn_reflns_point_group_measured_fraction_max 0.945
_diffrn_reflns_theta_full 74.504
_diffrn_reflns_theta_max 82.168
_diffrn_reflns_theta_min 2.751
_diffrn_source 'micro-focus sealed X-ray tube'
_diffrn_source_type 'PhotonJet (Cu) X-ray Source'
_exptl_absorpt_coefficient_mu 3.940
_exptl_absorpt_correction_T_max 1.00000
_exptl_absorpt_correction_T_min 0.70207
_exptl_absorpt_correction_type multi-scan
_exptl_absorpt_process_details
;
CrysAlisPro 1.171.39.46 (Rigaku Oxford Diffraction, 2018)
Empirical absorption correction using spherical harmonics,
 implemented in SCALE3 ABSPACK scaling algorithm.
;
_exptl_crystal_colour colourless
_exptl_crystal_colour_primary colourless
_exptl_crystal_density_diffrn 1.512
_exptl_crystal_description needle
_exptl_crystal_F_000 640
_exptl_crystal_size_max 0.256
_exptl_crystal_size_mid 0.149
_exptl_crystal_size_min 0.067
_refine_diff_density_max 0.483
_refine_diff_density_min -0.734
_refine_diff_density_rms 0.096
_refine_ls_abs_structure_details
;
 Flack x determined using 1082 quotients [(I+)-(I-)]/[(I+)+(I-)]
 (Parsons, Flack and Wagner, Acta Cryst. B69 (2013) 249-259).
;
_refine_ls_abs_structure_Flack -0.026(12)
_refine_ls_extinction_method none
_refine_ls_goodness_of_fit_ref 1.101
_refine_ls_hydrogen_treatment constr
_refine_ls_matrix_type full
_refine_ls_number_parameters 172
_refine_ls_number_reflns 2907
_refine_ls_number_restraints 0
_refine_ls_restrained_S_all 1.101
_refine_ls_R_factor_all 0.0364
_refine_ls_R_factor_gt 0.0307
_refine_ls_shift/su_max 0.001
_refine_ls_shift/su_mean 0.000
_refine_ls_structure_factor_coef Fsqd
_refine_ls_weighting_details 'w=1/[\s^2^(Fo^2^)+(0.0380P)^2^+2.0506P] where P=(Fo^2^+2Fc^2^)/3'
_refine_ls_weighting_scheme calc
_refine_ls_wR_factor_gt 0.0830
_refine_ls_wR_factor_ref 0.0836
_reflns_Friedel_coverage 0.669
_reflns_Friedel_fraction_full 0.997
_reflns_Friedel_fraction_max 0.933
_reflns_number_gt 2830
_reflns_number_total 2907
_reflns_threshold_expression 'I > 2\s(I)'
_cod_data_source_file compound_5d.cif
_cod_data_source_block fasdn01
_cod_database_code 4135551
_shelx_shelxl_version_number 2018/3
_chemical_oxdiff_formula C17H15BrO
_shelx_space_group_comment
;
The symmetry employed for this shelxl refinement is uniquely defined
by the following loop, which should always be used as a source of
symmetry information in preference to the above space-group names.
They are only intended as comments.
;
_shelx_estimated_absorpt_t_max 0.778
_shelx_estimated_absorpt_t_min 0.432
_reflns_odcompleteness_completeness 99.48
_reflns_odcompleteness_iscentric 1
_reflns_odcompleteness_theta 74.33
_olex2_refinement_description
;
1. Fixed Uiso
 At 1.2 times of:
  All C(H) groups, All C(H,H) groups
2.a Ternary CH refined with riding coordinates:
 C1(H1), C2(H2)
2.b Secondary CH2 refined with riding coordinates:
 C3(H3A,H3B), C5(H5A,H5B)
2.c Aromatic/amide H refined with riding coordinates:
 C7(H7), C8(H8), C9(H9), C10(H10), C11(H11), C13(H13), C14(H14), C16(H16),
 C17(H17)
;
_olex2_submission_original_sample_id fasdn01
_olex2_submission_special_instructions 'No special instructions were received'
_oxdiff_exptl_absorpt_empirical_details
;
Empirical correction (ABSPACK) includes:
- Absorption correction using spherical harmonics
- Frame scaling
;
_oxdiff_exptl_absorpt_empirical_full_max 3.278
_oxdiff_exptl_absorpt_empirical_full_min 0.677

loop_
_space_group_symop_operation_xyz
'x, y, z'
'-x+1/2, -y, z+1/2'
'-x, y+1/2, -z+1/2'
'x+1/2, -y+1/2, -z'

loop_
_atom_site_label
_atom_site_type_symbol
_atom_site_fract_x
_atom_site_fract_y
_atom_site_fract_z
_atom_site_U_iso_or_equiv
_atom_site_adp_type
_atom_site_occupancy
_atom_site_site_symmetry_order
_atom_site_calc_flag
_atom_site_refinement_flags_posn
_atom_site_refinement_flags_adp
_atom_site_refinement_flags_occupancy
_atom_site_disorder_assembly
_atom_site_disorder_group
Br1 Br -0.18635(7) 0.34301(6) 0.73066(2) 0.02126(14) Uani 1 1 d . . . . .
O1 O 0.7891(5) 0.5450(5) 0.51908(10) 0.0275(7) Uani 1 1 d . . . . .
C1 C 0.4229(7) 0.5665(6) 0.54910(12) 0.0150(8) Uani 1 1 d . . . . .
H1 H 0.307414 0.657442 0.556421 0.018 Uiso 1 1 calc R . . . .
C2 C 0.4213(7) 0.3882(5) 0.57452(12) 0.0162(8) Uani 1 1 d . . . . .
H2 H 0.571220 0.331767 0.578190 0.019 Uiso 1 1 calc R . . . .
C3 C 0.3369(8) 0.3898(5) 0.53092(12) 0.0194(8) Uani 1 1 d . . . . .
H3A H 0.174133 0.377909 0.526607 0.023 Uiso 1 1 calc R . . . .
H3B H 0.430194 0.330953 0.509952 0.023 Uiso 1 1 calc R . . . .
C4 C 0.6509(7) 0.6372(6) 0.53768(12) 0.0189(8) Uani 1 1 d . . . . .
C5 C 0.7049(7) 0.8295(6) 0.55222(12) 0.0215(8) Uani 1 1 d . . . . .
H5A H 0.607225 0.915078 0.537713 0.026 Uiso 1 1 calc R . . . .
H5B H 0.861483 0.858424 0.545231 0.026 Uiso 1 1 calc R . . . .
C6 C 0.6710(7) 0.8508(5) 0.59890(12) 0.0163(7) Uani 1 1 d . . . . .
C7 C 0.8355(7) 0.7887(5) 0.62671(13) 0.0160(8) Uani 1 1 d . . . . .
H7 H 0.967812 0.734910 0.616634 0.019 Uiso 1 1 calc R . . . .
C8 C 0.8038(8) 0.8062(5) 0.66926(13) 0.0187(8) Uani 1 1 d . . . . .
H8 H 0.915107 0.764629 0.687524 0.022 Uiso 1 1 calc R . . . .
C9 C 0.6073(7) 0.8853(5) 0.68468(13) 0.0192(9) Uani 1 1 d . . . . .
H9 H 0.587117 0.897804 0.713245 0.023 Uiso 1 1 calc R . . . .
C10 C 0.4406(7) 0.9460(6) 0.65743(14) 0.0197(8) Uani 1 1 d . . . . .
H10 H 0.307196 0.997512 0.667682 0.024 Uiso 1 1 calc R . . . .
C11 C 0.4736(7) 0.9295(5) 0.61461(14) 0.0181(8) Uani 1 1 d . . . . .
H11 H 0.362465 0.971621 0.596378 0.022 Uiso 1 1 calc R . . . .
C12 C 0.2693(6) 0.3765(5) 0.61174(12) 0.0144(8) Uani 1 1 d . . . . .
C13 C 0.3429(7) 0.4516(5) 0.64933(12) 0.0164(8) Uani 1 1 d . . . . .
H13 H 0.483757 0.509325 0.650577 0.020 Uiso 1 1 calc R . . . .
C14 C 0.2091(7) 0.4414(5) 0.68489(12) 0.0166(8) Uani 1 1 d . . . . .
H14 H 0.258437 0.492130 0.709841 0.020 Uiso 1 1 calc R . . . .
C15 C -0.0007(6) 0.3535(6) 0.68234(12) 0.0160(7) Uani 1 1 d . . . . .
C16 C -0.0772(7) 0.2767(6) 0.64571(13) 0.0169(8) Uani 1 1 d . . . . .
H16 H -0.216864 0.217235 0.644661 0.020 Uiso 1 1 calc R . . . .
C17 C 0.0590(7) 0.2901(5) 0.61033(13) 0.0165(8) Uani 1 1 d . . . . .
H17 H 0.008351 0.240414 0.585366 0.020 Uiso 1 1 calc R . . . .

loop_
_atom_site_aniso_label
_atom_site_aniso_U_11
_atom_site_aniso_U_22
_atom_site_aniso_U_33
_atom_site_aniso_U_23
_atom_site_aniso_U_13
_atom_site_aniso_U_12
Br1 0.0190(2) 0.0301(2) 0.0147(2) 0.00281(17) 0.00384(17) -0.00055(19)
O1 0.0199(15) 0.0383(18) 0.0243(15) -0.0038(14) 0.0094(14) 0.0019(15)
C1 0.0128(17) 0.0183(19) 0.0138(18) -0.0004(15) -0.0003(15) 0.0008(15)
C2 0.0143(17) 0.019(2) 0.0149(19) -0.0001(15) 0.0014(16) 0.0031(15)
C3 0.0205(19) 0.0212(19) 0.0166(18) -0.0046(15) 0.0006(17) -0.0014(16)
C4 0.0168(18) 0.028(2) 0.0124(17) 0.0022(16) 0.0002(15) -0.0001(18)
C5 0.0215(19) 0.027(2) 0.0164(18) 0.0059(16) 0.0010(16) -0.007(2)
C6 0.0154(16) 0.0153(16) 0.0181(18) 0.0028(15) 0.0002(16) -0.0063(19)
C7 0.0134(17) 0.0134(17) 0.0212(19) 0.0013(14) 0.0004(16) 0.0000(15)
C8 0.0221(19) 0.0148(18) 0.0192(19) 0.0013(14) -0.0074(18) -0.0020(17)
C9 0.025(2) 0.016(2) 0.0166(19) -0.0037(15) 0.0037(16) -0.0082(15)
C10 0.0169(19) 0.018(2) 0.024(2) -0.0017(17) 0.0045(17) -0.0008(17)
C11 0.0152(18) 0.0144(19) 0.025(2) 0.0023(16) -0.0049(17) -0.0015(15)
C12 0.0145(18) 0.0128(19) 0.0158(18) 0.0007(14) 0.0003(14) 0.0021(13)
C13 0.0155(18) 0.0173(18) 0.0164(18) 0.0006(15) -0.0024(16) 0.0004(16)
C14 0.0155(18) 0.0191(19) 0.0152(17) 0.0005(15) -0.0031(16) 0.0021(16)
C15 0.0139(16) 0.0192(18) 0.0148(18) 0.0022(17) 0.0029(14) 0.0006(16)
C16 0.0151(18) 0.0175(19) 0.0182(19) 0.0021(15) -0.0034(16) 0.0012(15)
C17 0.0170(18) 0.0168(19) 0.0159(19) -0.0003(15) -0.0023(16) 0.0024(15)

loop_
_atom_type_symbol
_atom_type_description
_atom_type_scat_dispersion_real
_atom_type_scat_dispersion_imag
_atom_type_scat_source
C C 0.0181 0.0091 'International Tables Vol C Tables 4.2.6.8 and 6.1.1.4'
H H 0.0000 0.0000 'International Tables Vol C Tables 4.2.6.8 and 6.1.1.4'
Br Br -0.6763 1.2805 'International Tables Vol C Tables 4.2.6.8 and 6.1.1.4'
O O 0.0492 0.0322 'International Tables Vol C Tables 4.2.6.8 and 6.1.1.4'

loop_
_geom_angle_atom_site_label_1
_geom_angle_atom_site_label_2
_geom_angle_atom_site_label_3
_geom_angle
_geom_angle_site_symmetry_1
_geom_angle_site_symmetry_3
_geom_angle_publ_flag
C2 C1 H1 116.5 . . ?
C3 C1 H1 116.5 . . ?
C3 C1 C2 58.3(3) . . ?
C4 C1 H1 116.5 . . ?
C4 C1 C2 115.7(3) . . ?
C4 C1 C3 120.5(4) . . ?
C1 C2 H2 114.6 . . ?
C3 C2 C1 59.7(3) . . ?
C3 C2 H2 114.6 . . ?
C3 C2 C12 123.7(4) . . ?
C12 C2 C1 118.4(3) . . ?
C12 C2 H2 114.6 . . ?
C1 C3 H3A 117.6 . . ?
C1 C3 H3B 117.6 . . ?
C2 C3 C1 62.0(3) . . ?
C2 C3 H3A 117.6 . . ?
C2 C3 H3B 117.6 . . ?
H3A C3 H3B 114.7 . . ?
O1 C4 C1 122.0(4) . . ?
O1 C4 C5 122.0(4) . . ?
C1 C4 C5 115.9(4) . . ?
C4 C5 H5A 109.3 . . ?
C4 C5 H5B 109.3 . . ?
C4 C5 C6 111.8(3) . . ?
H5A C5 H5B 107.9 . . ?
C6 C5 H5A 109.3 . . ?
C6 C5 H5B 109.3 . . ?
C7 C6 C5 120.6(4) . . ?
C11 C6 C5 120.7(4) . . ?
C11 C6 C7 118.8(4) . . ?
C6 C7 H7 119.7 . . ?
C8 C7 C6 120.6(4) . . ?
C8 C7 H7 119.7 . . ?
C7 C8 H8 119.9 . . ?
C9 C8 C7 120.3(4) . . ?
C9 C8 H8 119.9 . . ?
C8 C9 H9 120.1 . . ?
C8 C9 C10 119.8(4) . . ?
C10 C9 H9 120.1 . . ?
C9 C10 H10 120.1 . . ?
C9 C10 C11 119.8(4) . . ?
C11 C10 H10 120.1 . . ?
C6 C11 C10 120.7(4) . . ?
C6 C11 H11 119.7 . . ?
C10 C11 H11 119.7 . . ?
C13 C12 C2 119.0(4) . . ?
C17 C12 C2 122.1(4) . . ?
C17 C12 C13 118.9(4) . . ?
C12 C13 H13 119.5 . . ?
C14 C13 C12 121.0(4) . . ?
C14 C13 H13 119.5 . . ?
C13 C14 H14 120.8 . . ?
C13 C14 C15 118.5(4) . . ?
C15 C14 H14 120.8 . . ?
C14 C15 Br1 118.6(3) . . ?
C16 C15 Br1 119.6(3) . . ?
C16 C15 C14 121.8(4) . . ?
C15 C16 H16 120.7 . . ?
C15 C16 C17 118.7(4) . . ?
C17 C16 H16 120.7 . . ?
C12 C17 C16 121.1(4) . . ?
C12 C17 H17 119.5 . . ?
C16 C17 H17 119.5 . . ?

loop_
_geom_bond_atom_site_label_1
_geom_bond_atom_site_label_2
_geom_bond_distance
_geom_bond_site_symmetry_2
_geom_bond_publ_flag
Br1 C15 1.899(4) . ?
O1 C4 1.214(5) . ?
C1 H1 0.9800 . ?
C1 C2 1.543(5) . ?
C1 C3 1.509(5) . ?
C1 C4 1.482(6) . ?
C2 H2 0.9800 . ?
C2 C3 1.486(6) . ?
C2 C12 1.495(5) . ?
C3 H3A 0.9700 . ?
C3 H3B 0.9700 . ?
C4 C5 1.520(6) . ?
C5 H5A 0.9700 . ?
C5 H5B 0.9700 . ?
C5 C6 1.521(5) . ?
C6 C7 1.392(6) . ?
C6 C11 1.390(6) . ?
C7 H7 0.9300 . ?
C7 C8 1.385(6) . ?
C8 H8 0.9300 . ?
C8 C9 1.384(6) . ?
C9 H9 0.9300 . ?
C9 C10 1.387(6) . ?
C10 H10 0.9300 . ?
C10 C11 1.395(6) . ?
C11 H11 0.9300 . ?
C12 C13 1.396(6) . ?
C12 C17 1.389(5) . ?
C13 H13 0.9300 . ?
C13 C14 1.389(6) . ?
C14 H14 0.9300 . ?
C14 C15 1.393(6) . ?
C15 C16 1.380(6) . ?
C16 H16 0.9300 . ?
C16 C17 1.394(6) . ?
C17 H17 0.9300 . ?

loop_
_geom_torsion_atom_site_label_1
_geom_torsion_atom_site_label_2
_geom_torsion_atom_site_label_3
_geom_torsion_atom_site_label_4
_geom_torsion
_geom_torsion_site_symmetry_1
_geom_torsion_site_symmetry_2
_geom_torsion_site_symmetry_3
_geom_torsion_site_symmetry_4
_geom_torsion_publ_flag
Br1 C15 C16 C17 178.3(3) . . . . ?
O1 C4 C5 C6 -123.4(4) . . . . ?
C1 C2 C12 C13 -81.9(5) . . . . ?
C1 C2 C12 C17 99.5(4) . . . . ?
C1 C4 C5 C6 54.2(5) . . . . ?
C2 C1 C4 O1 55.0(5) . . . . ?
C2 C1 C4 C5 -122.6(4) . . . . ?
C2 C12 C13 C14 -178.9(4) . . . . ?
C2 C12 C17 C16 178.3(4) . . . . ?
C3 C1 C2 C12 -114.6(4) . . . . ?
C3 C1 C4 O1 -11.8(6) . . . . ?
C3 C1 C4 C5 170.6(3) . . . . ?
C3 C2 C12 C13 -152.7(4) . . . . ?
C3 C2 C12 C17 28.7(6) . . . . ?
C4 C1 C2 C3 -111.4(4) . . . . ?
C4 C1 C2 C12 134.1(4) . . . . ?
C4 C1 C3 C2 103.1(4) . . . . ?
C4 C5 C6 C7 79.1(5) . . . . ?
C4 C5 C6 C11 -99.6(5) . . . . ?
C5 C6 C7 C8 -179.3(4) . . . . ?
C5 C6 C11 C10 178.8(4) . . . . ?
C6 C7 C8 C9 0.2(6) . . . . ?
C7 C6 C11 C10 0.0(6) . . . . ?
C7 C8 C9 C10 0.5(6) . . . . ?
C8 C9 C10 C11 -1.0(6) . . . . ?
C9 C10 C11 C6 0.8(6) . . . . ?
C11 C6 C7 C8 -0.5(6) . . . . ?
C12 C2 C3 C1 105.8(4) . . . . ?
C12 C13 C14 C15 0.3(6) . . . . ?
C13 C12 C17 C16 -0.4(6) . . . . ?
C13 C14 C15 Br1 -178.9(3) . . . . ?
C13 C14 C15 C16 0.2(6) . . . . ?
C14 C15 C16 C17 -0.8(6) . . . . ?
C15 C16 C17 C12 0.9(6) . . . . ?
C17 C12 C13 C14 -0.2(6) . . . . ?
